data_2206350
loop_
_publ_author_name
'Jie Liu'
'Jun-Hong Zhang'
'Da-Qi Wang'
'Jian-Min Dou'

_publ_section_title
;Bis{bis[2,5,8,11,14-pentaoxabicyclo[13.4.0]nonadeca-1(15),16,18-triene]potassium(I)}
 bis(2-thioxo-4,5-dihydro-1,3-dithiole-4,5-dithiolato)zinc(II)
;
_journal_coeditor_code BR6206
_journal_issue 8
_journal_name_full 'Acta Crystallographica Section E'
_journal_page_first m1652
_journal_page_last m1654
_journal_paper_doi 10.1107/S1600536805023536
_journal_volume 61
_journal_year 2005
_chemical_formula_iupac '[K (C14 H20 O5)]2 [Zn (C3 S5)2]'
_chemical_formula_moiety '2C28 H40 K O10, C6 S10 Zn'
_chemical_formula_sum 'C62 H80 K2 O20 S10 Zn'
_chemical_formula_weight 1609.43
_chemical_melting_point 576
_chemical_name_systematic
;
bis{bis[2,5,8,11,14-pentaoxabicyclo[13.4.0]nonadeca-1(15),16,18-
triene]potassium(I)}
bis(2-thioxo-4,5-dihydro-1,3-dithiole-4,5-dithiolato)zinc(II)
;
_space_group_IT_number 2
_symmetry_cell_setting triclinic
_symmetry_space_group_name_Hall '-P 1'
_symmetry_space_group_name_H-M 'P -1'
_atom_sites_solution_hydrogens geom
_atom_sites_solution_primary direct
_atom_sites_solution_secondary difmap
_audit_creation_method SHELXL-97
_cell_angle_alpha 98.832(2)
_cell_angle_beta 94.633(3)
_cell_angle_gamma 103.500(2)
_cell_formula_units_Z 2
_cell_length_a 10.9614(12)
_cell_length_b 16.1352(17)
_cell_length_c 22.026(2)
_cell_measurement_reflns_used 2462
_cell_measurement_temperature 295(2)
_cell_measurement_theta_max 18.573
_cell_measurement_theta_min 2.244
_cell_volume 3715.4(7)
_computing_cell_refinement SMART
_computing_data_collection 'SMART (Siemens, 1996)'
_computing_data_reduction 'SAINT (Siemens, 1996)'
_computing_molecular_graphics 'SHELXTL (Sheldrick, 1997b)'
_computing_publication_material SHELXTL
_computing_structure_refinement 'SHELXL97 (Sheldrick, 1997a)'
_computing_structure_solution 'SHELXS97 (Sheldrick, 1997a)'
_diffrn_ambient_temperature 295(2)
_diffrn_measured_fraction_theta_full 0.990
_diffrn_measured_fraction_theta_max 0.990
_diffrn_measurement_device_type 'Bruker SMART CCD area-detector'
_diffrn_measurement_method '\f and \w'
_diffrn_radiation_monochromator graphite
_diffrn_radiation_source 'fine-focus sealed tube'
_diffrn_radiation_type MoK\a
_diffrn_radiation_wavelength 0.71073
_diffrn_reflns_av_R_equivalents 0.0514
_diffrn_reflns_av_sigmaI/netI 0.1630
_diffrn_reflns_limit_h_max 10
_diffrn_reflns_limit_h_min -13
_diffrn_reflns_limit_k_max 19
_diffrn_reflns_limit_k_min -19
_diffrn_reflns_limit_l_max 26
_diffrn_reflns_limit_l_min -20
_diffrn_reflns_number 20681
_diffrn_reflns_theta_full 25.03
_diffrn_reflns_theta_max 25.03
_diffrn_reflns_theta_min 1.32
_diffrn_standards_number 0
_exptl_absorpt_coefficient_mu 0.791
_exptl_absorpt_correction_T_max 0.7916
_exptl_absorpt_correction_T_min 0.7273
_exptl_absorpt_correction_type multi-scan
_exptl_absorpt_process_details '(SADABS; Sheldrick, 1996)'
_exptl_crystal_colour colorless
_exptl_crystal_density_diffrn 1.439
_exptl_crystal_density_method 'not measured'
_exptl_crystal_description block
_exptl_crystal_F_000 1680
_exptl_crystal_size_max 0.43
_exptl_crystal_size_mid 0.37
_exptl_crystal_size_min 0.31
_refine_diff_density_max 0.369
_refine_diff_density_min -0.392
_refine_ls_extinction_method none
_refine_ls_goodness_of_fit_ref 0.813
_refine_ls_hydrogen_treatment constr
_refine_ls_matrix_type full
_refine_ls_number_parameters 856
_refine_ls_number_reflns 12981
_refine_ls_number_restraints 44
_refine_ls_restrained_S_all 0.814
_refine_ls_R_factor_all 0.1530
_refine_ls_R_factor_gt 0.0507
_refine_ls_shift/su_max 0.001
_refine_ls_shift/su_mean 0.000
_refine_ls_structure_factor_coef Fsqd
_refine_ls_weighting_details 'calc w = 1/[\s^2^(Fo^2^)]'
_refine_ls_weighting_scheme calc
_refine_ls_wR_factor_gt 0.0543
_refine_ls_wR_factor_ref 0.0665
_reflns_number_gt 4843
_reflns_number_total 12981
_reflns_threshold_expression I>2\s(I)
_cod_data_source_file br6206.cif
_cod_data_source_block I
_cod_database_code 2206350
_cod_database_fobs_code 2206350

loop_
_symmetry_equiv_pos_as_xyz
'x, y, z'
'-x, -y, -z'

loop_
_atom_site_label
_atom_site_fract_x
_atom_site_fract_y
_atom_site_fract_z
_atom_site_U_iso_or_equiv
_atom_site_adp_type
_atom_site_calc_flag
_atom_site_refinement_flags
_atom_site_occupancy
_atom_site_type_symbol
Zn1 0.80837(5) 0.77434(3) 0.25948(2) 0.05694(18) Uani d . 1 Zn
K1 0.81006(10) 0.23725(6) 0.02839(4) 0.0553(3) Uani d . 1 K
K2 0.19059(10) 0.79449(6) 0.55804(4) 0.0613(3) Uani d . 1 K
O1 0.8512(3) 0.3957(2) -0.02329(17) 0.0718(11) Uani d . 1 O
O2 0.9686(3) 0.2918(2) -0.06797(14) 0.0700(11) Uani d . 1 O
O3 1.0468(3) 0.1945(2) 0.01109(17) 0.0692(10) Uani d . 1 O
O4 1.0168(3) 0.3097(2) 0.11880(14) 0.0682(10) Uani d . 1 O
O5 0.8291(3) 0.4031(2) 0.09935(16) 0.0696(10) Uani d . 1 O
O6 0.5533(3) 0.1695(2) -0.05673(17) 0.0809(12) Uani d . 1 O
O7 0.5408(3) 0.22813(19) 0.05565(17) 0.0684(10) Uani d . 1 O
O8 0.7138(3) 0.2008(2) 0.14367(14) 0.0676(10) Uani d . 1 O
O9 0.7763(3) 0.0709(2) 0.05511(17) 0.0748(11) Uani d . 1 O
O10 0.7530(4) 0.0949(2) -0.07075(16) 0.0845(12) Uani d . 1 O
O11 0.4136(3) 0.8081(2) 0.48125(14) 0.0756(11) Uani d . 1 O
O12 0.4698(3) 0.8246(2) 0.59584(15) 0.0702(11) Uani d . 1 O
O13 0.3310(4) 0.9051(2) 0.67195(16) 0.0921(13) Uani d . 1 O
O14 0.2232(4) 0.9718(2) 0.5752(2) 0.1019(13) Uani d U 1 O
O15 0.2169(4) 0.8764(2) 0.45521(16) 0.0832(11) Uani d U 1 O
O16 0.1276(3) 0.6021(2) 0.51713(17) 0.0724(11) Uani d . 1 O
O17 -0.0122(4) 0.6781(2) 0.46495(14) 0.0722(11) Uani d . 1 O
O18 -0.0597(3) 0.8200(2) 0.5352(2) 0.0846(12) Uani d . 1 O
O19 0.0286(4) 0.7726(2) 0.64919(17) 0.0849(12) Uani d . 1 O
O20 0.2164(3) 0.6754(2) 0.63589(16) 0.0763(11) Uani d . 1 O
S1 0.62181(15) 0.47340(8) 0.22275(6) 0.0802(5) Uani d . 1 S
S2 0.47778(14) 0.55338(8) 0.30311(6) 0.0753(4) Uani d . 1 S
S3 0.39017(16) 0.36373(9) 0.25797(6) 0.1007(6) Uani d . 1 S
S4 0.63489(14) 0.73300(8) 0.31142(6) 0.0797(5) Uani d . 1 S
S5 0.81342(13) 0.63429(8) 0.21641(6) 0.0688(4) Uani d . 1 S
S6 1.17985(13) 0.99917(8) 0.27696(6) 0.0715(4) Uani d . 1 S
S7 1.01083(13) 1.01994(8) 0.17941(6) 0.0641(4) Uani d DU 1 S
S8 1.26746(14) 1.14057(8) 0.20655(6) 0.0781(5) Uani d . 1 S
S9 0.79703(12) 0.87453(8) 0.19411(5) 0.0568(4) Uani d . 1 S
S10 1.00079(14) 0.85304(9) 0.31391(6) 0.0814(5) Uani d . 1 S
C1 0.8233(6) 0.3702(4) -0.0866(3) 0.0633(16) Uani d . 1 C
C2 0.7406(6) 0.3972(4) -0.1240(3) 0.097(2) Uani d . 1 C
H2 0.6969 0.4369 -0.1079 0.117 Uiso calc R 1 H
C3 0.7241(8) 0.3635(5) -0.1865(4) 0.128(4) Uani d . 1 C
H3 0.6673 0.3806 -0.2127 0.154 Uiso calc R 1 H
C4 0.7870(9) 0.3070(6) -0.2109(4) 0.138(4) Uani d . 1 C
H4 0.7731 0.2857 -0.2532 0.165 Uiso calc R 1 H
C5 0.8725(6) 0.2802(4) -0.1737(3) 0.099(2) Uani d . 1 C
H5 0.9172 0.2417 -0.1906 0.119 Uiso calc R 1 H
C6 0.8898(6) 0.3119(4) -0.1110(3) 0.0665(16) Uani d . 1 C
C7 1.0403(5) 0.2319(3) -0.0874(2) 0.0801(18) Uani d . 1 C
H7A 1.0902 0.2510 -0.1194 0.096 Uiso calc R 1 H
H7B 0.9848 0.1752 -0.1038 0.096 Uiso calc R 1 H
C8 1.1225(5) 0.2283(3) -0.0328(3) 0.0850(19) Uani d . 1 C
H8A 1.1786 0.1916 -0.0443 0.102 Uiso calc R 1 H
H8B 1.1738 0.2859 -0.0151 0.102 Uiso calc R 1 H
C9 1.1125(5) 0.2055(3) 0.0705(3) 0.0877(19) Uani d . 1 C
H9A 1.1936 0.1923 0.0662 0.105 Uiso calc R 1 H
H9B 1.0653 0.1640 0.0929 0.105 Uiso calc R 1 H
C10 1.1343(5) 0.2932(3) 0.1076(2) 0.0823(18) Uani d . 1 C
H10A 1.1851 0.2971 0.1466 0.099 Uiso calc R 1 H
H10B 1.1794 0.3359 0.0855 0.099 Uiso calc R 1 H
C11 1.0302(5) 0.3951(3) 0.1496(2) 0.0837(18) Uani d . 1 C
H11A 1.0752 0.4358 0.1259 0.100 Uiso calc R 1 H
H11B 1.0785 0.4042 0.1899 0.100 Uiso calc R 1 H
C12 0.9035(5) 0.4097(3) 0.1566(2) 0.0834(19) Uani d . 1 C
H12A 0.8591 0.3677 0.1795 0.100 Uiso calc R 1 H
H12B 0.9132 0.4669 0.1808 0.100 Uiso calc R 1 H
C13 0.8572(5) 0.4791(3) 0.0731(3) 0.0837(19) Uani d . 1 C
H13A 0.9480 0.5006 0.0749 0.100 Uiso calc R 1 H
H13B 0.8245 0.5237 0.0962 0.100 Uiso calc R 1 H
C14 0.7984(5) 0.4584(3) 0.0081(3) 0.0802(18) Uani d . 1 C
H14A 0.7076 0.4363 0.0060 0.096 Uiso calc R 1 H
H14B 0.8148 0.5100 -0.0106 0.096 Uiso calc R 1 H
C15 0.5041(5) 0.2395(4) -0.0469(3) 0.0721(18) Uani d . 1 C
C16 0.4644(5) 0.2789(4) -0.0923(3) 0.096(2) Uani d . 1 C
H16 0.4680 0.2568 -0.1334 0.115 Uiso calc R 1 H
C17 0.4189(7) 0.3511(5) -0.0779(4) 0.125(4) Uani d . 1 C
H17 0.3881 0.3758 -0.1095 0.150 Uiso calc R 1 H
C18 0.4189(7) 0.3867(5) -0.0179(4) 0.126(3) Uani d . 1 C
H18 0.3929 0.4375 -0.0083 0.152 Uiso calc R 1 H
C19 0.4582(5) 0.3467(4) 0.0295(3) 0.088(2) Uani d . 1 C
H19 0.4565 0.3696 0.0707 0.106 Uiso calc R 1 H
C20 0.4990(5) 0.2736(4) 0.0141(3) 0.0679(17) Uani d . 1 C
C21 0.5429(5) 0.2590(3) 0.1197(2) 0.0801(18) Uani d . 1 C
H21A 0.4588 0.2618 0.1291 0.096 Uiso calc R 1 H
H21B 0.5989 0.3166 0.1316 0.096 Uiso calc R 1 H
C22 0.5884(5) 0.1977(4) 0.1533(2) 0.0795(18) Uani d . 1 C
H22A 0.5830 0.2128 0.1972 0.095 Uiso calc R 1 H
H22B 0.5361 0.1395 0.1386 0.095 Uiso calc R 1 H
C23 0.7559(5) 0.1297(4) 0.1579(2) 0.0824(18) Uani d . 1 C
H23A 0.7230 0.1143 0.1953 0.099 Uiso calc R 1 H
H23B 0.8475 0.1462 0.1661 0.099 Uiso calc R 1 H
C24 0.7164(5) 0.0522(3) 0.1072(3) 0.0793(18) Uani d . 1 C
H24A 0.7396 0.0031 0.1210 0.095 Uiso calc R 1 H
H24B 0.6254 0.0375 0.0965 0.095 Uiso calc R 1 H
C25 0.7386(6) -0.0001(3) 0.0057(3) 0.102(2) Uani d . 1 C
H25A 0.6472 -0.0171 -0.0032 0.123 Uiso calc R 1 H
H25B 0.7672 -0.0491 0.0164 0.123 Uiso calc R 1 H
C26 0.7953(6) 0.0267(4) -0.0488(3) 0.105(2) Uani d . 1 C
H26A 0.8864 0.0450 -0.0385 0.126 Uiso calc R 1 H
H26B 0.7765 -0.0231 -0.0820 0.126 Uiso calc R 1 H
C27 0.6396(6) 0.0666(4) -0.1112(3) 0.102(2) Uani d . 1 C
H27A 0.5813 0.0217 -0.0959 0.122 Uiso calc R 1 H
H27B 0.6564 0.0423 -0.1518 0.122 Uiso calc R 1 H
C28 0.5823(5) 0.1400(4) -0.1159(2) 0.091(2) Uani d . 1 C
H28A 0.6410 0.1861 -0.1299 0.109 Uiso calc R 1 H
H28B 0.5061 0.1214 -0.1452 0.109 Uiso calc R 1 H
C29 0.4646(5) 0.7446(3) 0.4985(3) 0.0566(15) Uani d . 1 C
C30 0.4869(5) 0.6769(4) 0.4594(2) 0.0738(17) Uani d . 1 C
H30 0.4675 0.6708 0.4168 0.089 Uiso calc R 1 H
C31 0.5387(6) 0.6174(4) 0.4843(3) 0.092(2) Uani d . 1 C
H31 0.5538 0.5710 0.4581 0.110 Uiso calc R 1 H
C32 0.5679(5) 0.6254(4) 0.5459(4) 0.093(2) Uani d . 1 C
H32 0.6013 0.5840 0.5616 0.111 Uiso calc R 1 H
C33 0.5484(5) 0.6945(4) 0.5857(3) 0.0739(17) Uani d . 1 C
H33 0.5700 0.7006 0.6282 0.089 Uiso calc R 1 H
C34 0.4967(5) 0.7542(3) 0.5617(3) 0.0595(15) Uani d . 1 C
C35 0.4973(5) 0.8388(3) 0.6604(2) 0.0813(18) Uani d . 1 C
H35A 0.5865 0.8444 0.6720 0.098 Uiso calc R 1 H
H35B 0.4490 0.7907 0.6769 0.098 Uiso calc R 1 H
C36 0.4625(6) 0.9199(4) 0.6846(2) 0.093(2) Uani d . 1 C
H36A 0.4880 0.9360 0.7289 0.112 Uiso calc R 1 H
H36B 0.5046 0.9665 0.6649 0.112 Uiso calc R 1 H
C37 0.2844(6) 0.9798(4) 0.6806(3) 0.119(3) Uani d . 1 C
H37A 0.3315 1.0187 0.7173 0.142 Uiso calc R 1 H
H37B 0.1968 0.9631 0.6882 0.142 Uiso calc R 1 H
C38 0.2916(7) 1.0261(4) 0.6293(3) 0.125(3) Uani d U 1 C
H38A 0.2574 1.0762 0.6387 0.150 Uiso calc R 1 H
H38B 0.3793 1.0464 0.6228 0.150 Uiso calc R 1 H
C39 0.2370(7) 1.0098(4) 0.5218(3) 0.135(2) Uani d U 1 C
H39A 0.2030 1.0605 0.5268 0.162 Uiso calc R 1 H
H39B 0.3263 1.0290 0.5181 0.162 Uiso calc R 1 H
C40 0.1770(6) 0.9544(4) 0.4677(3) 0.121(2) Uani d U 1 C
H40A 0.1916 0.9849 0.4332 0.145 Uiso calc R 1 H
H40B 0.0867 0.9397 0.4700 0.145 Uiso calc R 1 H
C41 0.3116(5) 0.8771(4) 0.4161(2) 0.0835(19) Uani d . 1 C
H41A 0.3785 0.9298 0.4287 0.100 Uiso calc R 1 H
H41B 0.2768 0.8755 0.3739 0.100 Uiso calc R 1 H
C42 0.3631(5) 0.8007(3) 0.4193(2) 0.0742(17) Uani d . 1 C
H42A 0.2967 0.7478 0.4067 0.089 Uiso calc R 1 H
H42B 0.4285 0.7998 0.3922 0.089 Uiso calc R 1 H
C43 0.1198(5) 0.5866(4) 0.4543(3) 0.0637(16) Uani d . 1 C
C44 0.1799(5) 0.5346(4) 0.4197(3) 0.087(2) Uani d . 1 C
H44 0.2314 0.5059 0.4394 0.105 Uiso calc R 1 H
C45 0.1651(7) 0.5239(5) 0.3556(4) 0.114(3) Uani d . 1 C
H45 0.2048 0.4876 0.3320 0.137 Uiso calc R 1 H
C46 0.0911(8) 0.5678(5) 0.3281(3) 0.115(3) Uani d . 1 C
H46 0.0820 0.5622 0.2852 0.138 Uiso calc R 1 H
C47 0.0291(6) 0.6204(3) 0.3622(3) 0.088(2) Uani d . 1 C
H47 -0.0222 0.6490 0.3424 0.106 Uiso calc R 1 H
C48 0.0436(6) 0.6302(3) 0.4256(3) 0.0613(16) Uani d . 1 C
C49 -0.0928(5) 0.7232(3) 0.4398(2) 0.0885(19) Uani d . 1 C
H49A -0.1557 0.6845 0.4081 0.106 Uiso calc R 1 H
H49B -0.0451 0.7696 0.4215 0.106 Uiso calc R 1 H
C50 -0.1544(5) 0.7588(3) 0.4922(3) 0.101(2) Uani d . 1 C
H50A -0.2171 0.7866 0.4770 0.121 Uiso calc R 1 H
H50B -0.1964 0.7123 0.5122 0.121 Uiso calc R 1 H
C51 -0.1008(6) 0.8426(3) 0.5935(3) 0.111(2) Uani d . 1 C
H51A -0.1866 0.8487 0.5869 0.133 Uiso calc R 1 H
H51B -0.0477 0.8984 0.6140 0.133 Uiso calc R 1 H
C52 -0.0972(6) 0.7773(4) 0.6351(3) 0.109(2) Uani d . 1 C
H52A -0.1315 0.7942 0.6730 0.130 Uiso calc R 1 H
H52B -0.1486 0.7209 0.6148 0.130 Uiso calc R 1 H
C53 0.0389(6) 0.7094(4) 0.6852(2) 0.100(2) Uani d . 1 C
H53A -0.0153 0.6537 0.6652 0.120 Uiso calc R 1 H
H53B 0.0125 0.7246 0.7255 0.120 Uiso calc R 1 H
C54 0.1725(6) 0.7040(4) 0.6923(3) 0.106(2) Uani d . 1 C
H54A 0.2255 0.7607 0.7108 0.127 Uiso calc R 1 H
H54B 0.1814 0.6647 0.7206 0.127 Uiso calc R 1 H
C55 0.1826(5) 0.5849(3) 0.6168(2) 0.0836(18) Uani d . 1 C
H55A 0.0941 0.5622 0.6208 0.100 Uiso calc R 1 H
H55B 0.2324 0.5587 0.6431 0.100 Uiso calc R 1 H
C56 0.2052(4) 0.5624(3) 0.5512(2) 0.0707(16) Uani d . 1 C
H56A 0.2934 0.5846 0.5465 0.085 Uiso calc R 1 H
H56B 0.1821 0.5002 0.5375 0.085 Uiso calc R 1 H
C57 0.4916(5) 0.4575(3) 0.26050(18) 0.0603(14) Uani d . 1 C
C58 0.6094(4) 0.6235(3) 0.28281(19) 0.0521(13) Uani d . 1 C
C59 0.6791(4) 0.5849(3) 0.24475(19) 0.0518(14) Uani d . 1 C
C60 1.1575(4) 1.0585(2) 0.21915(17) 0.0442(12) Uani d DU 1 C
C61 0.9497(4) 0.9367(3) 0.21830(19) 0.0445(12) Uani d . 1 C
C62 1.0296(4) 0.9281(3) 0.26553(19) 0.0517(14) Uani d . 1 C

loop_
_atom_site_aniso_label
_atom_site_aniso_U_11
_atom_site_aniso_U_22
_atom_site_aniso_U_33
_atom_site_aniso_U_12
_atom_site_aniso_U_13
_atom_site_aniso_U_23
Zn1 0.0635(5) 0.0494(4) 0.0560(4) 0.0080(3) 0.0153(3) 0.0090(3)
K1 0.0574(8) 0.0474(7) 0.0591(7) 0.0084(6) 0.0107(6) 0.0089(5)
K2 0.0654(9) 0.0551(7) 0.0610(7) 0.0087(7) 0.0125(6) 0.0100(6)
O1 0.090(3) 0.069(3) 0.067(3) 0.038(2) 0.011(2) 0.014(2)
O2 0.086(3) 0.070(3) 0.060(3) 0.035(2) 0.016(2) 0.006(2)
O3 0.067(3) 0.071(2) 0.071(3) 0.016(2) 0.013(2) 0.016(2)
O4 0.059(3) 0.067(3) 0.075(3) 0.016(2) 0.001(2) 0.004(2)
O5 0.078(3) 0.055(2) 0.075(3) 0.013(2) 0.021(2) 0.011(2)
O6 0.093(3) 0.074(3) 0.073(3) 0.017(3) 0.013(2) 0.010(2)
O7 0.082(3) 0.067(2) 0.062(3) 0.034(2) 0.012(2) 0.001(2)
O8 0.059(3) 0.076(3) 0.076(3) 0.026(2) 0.016(2) 0.022(2)
O9 0.096(3) 0.047(2) 0.080(3) 0.012(2) 0.018(2) 0.015(2)
O10 0.089(3) 0.070(3) 0.082(3) 0.006(3) 0.014(2) -0.006(2)
O11 0.103(3) 0.084(3) 0.046(2) 0.042(3) -0.002(2) 0.008(2)
O12 0.083(3) 0.089(3) 0.041(2) 0.032(2) -0.003(2) 0.006(2)
O13 0.095(4) 0.088(3) 0.079(3) 0.014(3) 0.018(3) -0.020(2)
O14 0.151(4) 0.060(3) 0.097(3) 0.031(3) 0.022(3) 0.009(2)
O15 0.106(3) 0.077(3) 0.083(3) 0.043(3) 0.015(2) 0.031(2)
O16 0.083(3) 0.079(3) 0.062(3) 0.042(2) -0.004(2) 0.005(2)
O17 0.092(3) 0.071(3) 0.062(3) 0.036(2) 0.002(2) 0.018(2)
O18 0.071(3) 0.069(3) 0.116(3) 0.022(3) 0.023(3) 0.010(2)
O19 0.083(3) 0.081(3) 0.092(3) 0.013(3) 0.038(3) 0.015(2)
O20 0.092(3) 0.071(3) 0.059(3) 0.004(2) 0.001(2) 0.020(2)
S1 0.1030(14) 0.0489(9) 0.0833(11) 0.0105(10) 0.0219(10) 0.0034(8)
S2 0.0768(12) 0.0620(9) 0.0793(10) -0.0003(9) 0.0214(9) 0.0095(8)
S3 0.1252(16) 0.0627(10) 0.0906(11) -0.0207(11) 0.0056(11) 0.0141(8)
S4 0.0891(12) 0.0464(9) 0.1001(11) 0.0043(9) 0.0504(9) 0.0016(8)
S5 0.0764(12) 0.0551(9) 0.0767(10) 0.0166(9) 0.0298(9) 0.0062(7)
S6 0.0732(11) 0.0650(9) 0.0683(10) -0.0031(9) -0.0026(8) 0.0246(8)
S7 0.0638(11) 0.0557(9) 0.0735(10) 0.0075(8) 0.0078(8) 0.0249(7)
S8 0.0765(12) 0.0663(10) 0.0795(10) -0.0085(9) -0.0025(9) 0.0229(8)
S9 0.0512(10) 0.0535(8) 0.0641(9) 0.0091(8) 0.0055(7) 0.0132(7)
S10 0.0848(12) 0.0789(10) 0.0687(10) -0.0113(9) -0.0085(9) 0.0355(8)
C1 0.062(5) 0.059(4) 0.068(5) -0.003(3) 0.008(4) 0.034(4)
C2 0.086(6) 0.105(5) 0.100(6) 0.002(4) -0.001(5) 0.058(5)
C3 0.106(8) 0.173(10) 0.104(8) 0.003(6) -0.019(6) 0.081(7)
C4 0.146(10) 0.173(10) 0.067(7) -0.021(7) -0.008(6) 0.047(6)
C5 0.116(7) 0.118(5) 0.046(5) -0.010(5) 0.022(4) 0.018(4)
C6 0.059(5) 0.074(4) 0.062(5) -0.001(4) 0.012(4) 0.024(4)
C7 0.092(5) 0.077(4) 0.076(5) 0.023(4) 0.046(4) 0.008(4)
C8 0.077(5) 0.090(5) 0.100(5) 0.035(4) 0.037(4) 0.021(4)
C9 0.085(5) 0.093(5) 0.099(5) 0.039(4) 0.015(4) 0.032(4)
C10 0.078(5) 0.083(5) 0.086(4) 0.032(4) -0.008(4) 0.006(3)
C11 0.097(6) 0.077(5) 0.066(4) 0.016(4) 0.001(4) -0.008(3)
C12 0.094(6) 0.078(4) 0.069(5) 0.015(4) 0.020(4) -0.006(3)
C13 0.095(5) 0.045(4) 0.112(5) 0.014(4) 0.041(4) 0.007(4)
C14 0.074(5) 0.057(4) 0.131(6) 0.032(4) 0.041(4) 0.041(4)
C15 0.049(4) 0.072(5) 0.090(5) 0.006(4) -0.017(4) 0.024(5)
C16 0.061(5) 0.103(6) 0.118(6) 0.004(4) -0.019(4) 0.045(5)
C17 0.054(5) 0.122(8) 0.197(9) -0.003(5) -0.039(7) 0.087(7)
C18 0.056(5) 0.072(5) 0.250(11) 0.014(4) -0.027(7) 0.050(7)
C19 0.041(4) 0.076(5) 0.150(6) 0.023(4) 0.005(4) 0.017(4)
C20 0.048(4) 0.058(4) 0.095(6) 0.012(3) -0.002(4) 0.014(4)
C21 0.069(5) 0.085(4) 0.087(5) 0.029(4) 0.022(4) -0.006(4)
C22 0.066(5) 0.111(5) 0.066(4) 0.030(4) 0.025(4) 0.009(3)
C23 0.083(5) 0.108(5) 0.067(4) 0.031(4) 0.009(4) 0.039(4)
C24 0.078(5) 0.063(4) 0.107(5) 0.021(4) 0.008(4) 0.042(4)
C25 0.126(6) 0.050(4) 0.125(6) 0.015(4) 0.036(5) -0.001(4)
C26 0.119(6) 0.070(5) 0.115(6) 0.017(5) 0.038(5) -0.019(4)
C27 0.064(5) 0.103(6) 0.100(5) -0.004(4) -0.006(4) -0.052(4)
C28 0.083(5) 0.106(5) 0.060(4) -0.014(4) 0.012(4) -0.002(4)
C29 0.063(4) 0.053(4) 0.049(4) 0.007(3) 0.011(3) 0.003(3)
C30 0.073(5) 0.081(4) 0.067(4) 0.024(4) 0.015(3) 0.002(4)
C31 0.067(5) 0.070(5) 0.142(7) 0.024(4) 0.033(5) 0.005(5)
C32 0.059(5) 0.076(5) 0.158(7) 0.029(4) 0.021(5) 0.042(5)
C33 0.047(4) 0.083(4) 0.100(5) 0.022(4) 0.003(3) 0.038(4)
C34 0.049(4) 0.069(4) 0.060(4) 0.018(3) 0.008(3) 0.003(3)
C35 0.076(5) 0.107(5) 0.045(4) 0.008(4) -0.013(3) -0.002(3)
C36 0.084(5) 0.111(6) 0.058(4) -0.003(5) 0.002(4) -0.020(4)
C37 0.126(7) 0.106(6) 0.109(6) 0.029(5) 0.024(5) -0.033(5)
C38 0.172(7) 0.061(5) 0.126(6) 0.027(5) 0.015(6) -0.028(4)
C39 0.190(7) 0.066(4) 0.151(6) 0.039(5) -0.003(5) 0.026(4)
C40 0.165(6) 0.075(4) 0.118(5) 0.030(5) -0.034(5) 0.029(4)
C41 0.073(5) 0.110(5) 0.077(5) 0.018(4) 0.006(4) 0.051(4)
C42 0.073(4) 0.105(5) 0.048(4) 0.029(4) 0.010(3) 0.013(3)
C43 0.065(5) 0.060(4) 0.058(4) 0.007(3) 0.017(4) -0.005(4)
C44 0.064(5) 0.081(5) 0.095(5) -0.003(4) 0.013(4) -0.022(4)
C45 0.105(7) 0.083(6) 0.120(8) -0.024(5) 0.050(6) -0.030(5)
C46 0.140(9) 0.098(7) 0.067(6) -0.048(5) 0.056(6) -0.013(5)
C47 0.113(6) 0.075(5) 0.056(5) -0.020(4) 0.006(4) 0.019(3)
C48 0.070(5) 0.050(4) 0.057(5) 0.000(3) 0.011(4) 0.009(3)
C49 0.087(5) 0.078(5) 0.096(5) 0.017(4) -0.017(4) 0.020(4)
C50 0.064(5) 0.069(5) 0.165(7) 0.013(4) -0.016(5) 0.027(4)
C51 0.102(6) 0.071(5) 0.170(7) 0.033(4) 0.052(5) 0.011(5)
C52 0.103(6) 0.098(6) 0.133(6) 0.028(5) 0.054(5) 0.018(4)
C53 0.128(7) 0.099(5) 0.067(4) -0.001(5) 0.031(5) 0.035(4)
C54 0.129(7) 0.124(6) 0.053(5) 0.011(5) -0.003(5) 0.016(4)
C55 0.088(5) 0.071(4) 0.093(5) 0.011(4) -0.009(4) 0.045(4)
C56 0.064(4) 0.058(4) 0.089(5) 0.012(3) 0.001(4) 0.018(3)
C57 0.076(4) 0.048(3) 0.045(3) -0.006(3) -0.003(3) 0.013(2)
C58 0.055(4) 0.050(3) 0.048(3) 0.004(3) 0.010(3) 0.012(3)
C59 0.063(4) 0.042(3) 0.049(3) 0.011(3) 0.007(3) 0.008(2)
C60 0.042(3) 0.034(3) 0.048(3) -0.004(3) 0.006(2) 0.002(2)
C61 0.047(4) 0.040(3) 0.049(3) 0.010(3) 0.015(3) 0.012(2)
C62 0.059(4) 0.041(3) 0.045(3) -0.005(3) 0.005(3) 0.003(2)

loop_
_atom_type_symbol
_atom_type_description
_atom_type_scat_dispersion_real
_atom_type_scat_dispersion_imag
_atom_type_scat_source
C C 0.0033 0.0016 'International Tables Vol C Tables 4.2.6.8 and 6.1.1.4'
H H 0.0000 0.0000 'International Tables Vol C Tables 4.2.6.8 and 6.1.1.4'
O O 0.0106 0.0060 'International Tables Vol C Tables 4.2.6.8 and 6.1.1.4'
S S 0.1246 0.1234 'International Tables Vol C Tables 4.2.6.8 and 6.1.1.4'
K K 0.2009 0.2494 'International Tables Vol C Tables 4.2.6.8 and 6.1.1.4'
Zn Zn 0.2839 1.4301 'International Tables Vol C Tables 4.2.6.8 and 6.1.1.4'

loop_
_geom_angle_atom_site_label_1
_geom_angle_atom_site_label_2
_geom_angle_atom_site_label_3
_geom_angle
_geom_angle_publ_flag
S4 Zn1 S10 120.26(5) y
S4 Zn1 S5 95.64(5) y
S10 Zn1 S5 112.18(5) y
S4 Zn1 S9 116.65(5) y
S10 Zn1 S9 94.80(5) y
S5 Zn1 S9 119.07(5) y
O9 K1 O4 94.54(10) ?
O9 K1 O10 61.19(11) ?
O4 K1 O10 133.84(12) ?
O9 K1 O5 134.55(11) ?
O4 K1 O5 61.13(10) ?
O10 K1 O5 161.77(12) ?
O9 K1 O3 75.50(10) ?
O4 K1 O3 60.89(10) ?
O10 K1 O3 74.61(11) ?
O5 K1 O3 115.29(10) ?
O9 K1 O1 168.97(11) ?
O4 K1 O1 91.23(10) ?
O10 K1 O1 108.23(11) ?
O5 K1 O1 56.43(10) ?
O3 K1 O1 99.30(10) ?
O9 K1 O8 60.65(10) ?
O4 K1 O8 75.72(10) ?
O10 K1 O8 115.43(10) ?
O5 K1 O8 75.67(10) ?
O3 K1 O8 114.23(11) ?
O1 K1 O8 130.10(11) ?
O9 K1 O2 120.59(11) ?
O4 K1 O2 89.86(10) ?
O10 K1 O2 73.82(9) ?
O5 K1 O2 98.57(10) ?
O3 K1 O2 55.79(10) ?
O1 K1 O2 49.93(10) ?
O8 K1 O2 165.54(10) ?
O9 K1 O7 87.30(10) ?
O4 K1 O7 121.94(10) ?
O10 K1 O7 97.10(10) ?
O5 K1 O7 77.04(9) ?
O3 K1 O7 162.80(10) ?
O1 K1 O7 97.61(10) ?
O8 K1 O7 55.20(10) ?
O2 K1 O7 137.20(11) ?
O9 K1 O6 87.25(10) ?
O4 K1 O6 170.45(11) ?
O10 K1 O6 54.86(11) ?
O5 K1 O6 111.29(11) ?
O3 K1 O6 128.54(11) ?
O1 K1 O6 88.61(9) ?
O8 K1 O6 97.14(10) ?
O2 K1 O6 97.31(10) ?
O7 K1 O6 48.70(10) ?
O14 K2 O15 61.33(11) ?
O14 K2 O19 93.99(12) ?
O15 K2 O19 138.58(13) ?
O14 K2 O20 134.91(13) ?
O15 K2 O20 158.44(12) ?
O19 K2 O20 61.65(12) ?
O14 K2 O18 74.71(12) ?
O15 K2 O18 79.53(11) ?
O19 K2 O18 61.20(12) ?
O20 K2 O18 115.98(11) ?
O14 K2 O13 59.53(12) ?
O15 K2 O13 112.60(11) ?
O19 K2 O13 74.13(11) ?
O20 K2 O13 76.78(11) ?
O18 K2 O13 111.96(13) ?
O14 K2 O17 120.53(12) ?
O15 K2 O17 77.88(10) ?
O19 K2 O17 89.55(11) ?
O20 K2 O17 98.03(10) ?
O18 K2 O17 55.83(11) ?
O13 K2 O17 163.47(12) ?
O14 K2 O16 169.34(12) ?
O15 K2 O16 109.85(11) ?
O19 K2 O16 89.59(11) ?
O20 K2 O16 55.32(10) ?
O18 K2 O16 98.40(10) ?
O13 K2 O16 131.13(12) ?
O17 K2 O16 49.37(9) ?
O14 K2 O12 88.61(11) ?
O15 K2 O12 95.45(10) ?
O19 K2 O12 118.09(11) ?
O20 K2 O12 73.70(9) ?
O18 K2 O12 163.01(10) ?
O13 K2 O12 54.81(11) ?
O17 K2 O12 139.36(11) ?
O16 K2 O12 98.56(9) ?
O14 K2 O11 90.56(11) ?
O15 K2 O11 54.63(10) ?
O19 K2 O11 165.98(12) ?
O20 K2 O11 106.19(11) ?
O18 K2 O11 132.81(11) ?
O13 K2 O11 96.98(11) ?
O17 K2 O11 99.54(10) ?
O16 K2 O11 88.32(9) ?
O12 K2 O11 48.70(9) ?
C1 O1 C14 120.3(5) ?
C1 O1 K1 106.2(3) ?
C14 O1 K1 113.2(3) ?
C6 O2 C7 118.8(5) ?
C6 O2 K1 105.3(3) ?
C7 O2 K1 112.3(3) ?
C9 O3 C8 114.1(4) ?
C9 O3 K1 106.6(3) ?
C8 O3 K1 121.2(3) ?
C10 O4 C11 111.8(4) ?
C10 O4 K1 118.5(3) ?
C11 O4 K1 117.8(3) ?
C13 O5 C12 113.7(4) ?
C13 O5 K1 121.6(3) ?
C12 O5 K1 108.0(3) ?
C15 O6 C28 120.1(5) ?
C15 O6 K1 101.1(3) ?
C28 O6 K1 106.4(3) ?
C20 O7 C21 118.2(4) ?
C20 O7 K1 102.5(3) ?
C21 O7 K1 108.6(3) ?
C22 O8 C23 114.3(4) ?
C22 O8 K1 121.9(3) ?
C23 O8 K1 106.7(3) ?
C24 O9 C25 110.9(4) ?
C24 O9 K1 118.3(3) ?
C25 O9 K1 118.4(3) ?
C27 O10 C26 113.8(5) ?
C27 O10 K1 125.4(3) ?
C26 O10 K1 107.0(3) ?
C29 O11 C42 119.7(4) ?
C29 O11 K2 100.7(3) ?
C42 O11 K2 106.6(3) ?
C34 O12 C35 118.6(4) ?
C34 O12 K2 102.2(3) ?
C35 O12 K2 111.0(3) ?
C36 O13 C37 115.2(5) ?
C36 O13 K2 121.8(3) ?
C37 O13 K2 106.7(3) ?
C38 O14 C39 113.3(5) ?
C38 O14 K2 121.3(3) ?
C39 O14 K2 116.3(3) ?
C41 O15 C40 115.8(5) ?
C41 O15 K2 126.6(3) ?
C40 O15 K2 108.5(3) ?
C43 O16 C56 118.7(4) ?
C43 O16 K2 107.2(3) ?
C56 O16 K2 112.3(3) ?
C48 O17 C49 118.0(5) ?
C48 O17 K2 107.3(3) ?
C49 O17 K2 111.9(3) ?
C51 O18 C50 113.5(5) ?
C51 O18 K2 107.5(3) ?
C50 O18 K2 121.0(3) ?
C53 O19 C52 113.1(5) ?
C53 O19 K2 117.1(3) ?
C52 O19 K2 118.1(3) ?
C55 O20 C54 114.0(4) ?
C55 O20 K2 124.4(3) ?
C54 O20 K2 106.7(3) ?
C57 S1 C59 100.0(2) ?
C57 S2 C58 98.7(2) ?
C58 S4 Zn1 94.81(17) ?
C59 S5 Zn1 94.98(15) ?
C60 S6 C62 98.2(2) ?
C60 S7 C61 100.3(2) ?
C61 S9 Zn1 94.74(15) ?
C62 S10 Zn1 95.34(16) ?
C2 C1 O1 126.1(7) ?
C2 C1 C6 120.9(6) ?
O1 C1 C6 113.0(6) ?
C1 C2 C3 117.6(7) ?
C1 C2 H2 121.2 ?
C3 C2 H2 121.2 ?
C4 C3 C2 122.3(10) ?
C4 C3 H3 118.9 ?
C2 C3 H3 118.9 ?
C3 C4 C5 120.7(10) ?
C3 C4 H4 119.7 ?
C5 C4 H4 119.7 ?
C6 C5 C4 118.3(8) ?
C6 C5 H5 120.8 ?
C4 C5 H5 120.8 ?
O2 C6 C5 126.1(7) ?
O2 C6 C1 113.8(6) ?
C5 C6 C1 120.1(6) ?
O2 C7 C8 106.6(4) ?
O2 C7 H7A 110.4 ?
C8 C7 H7A 110.4 ?
O2 C7 H7B 110.4 ?
C8 C7 H7B 110.4 ?
H7A C7 H7B 108.6 ?
O3 C8 C7 108.9(5) ?
O3 C8 H8A 109.9 ?
C7 C8 H8A 109.9 ?
O3 C8 H8B 109.9 ?
C7 C8 H8B 109.9 ?
H8A C8 H8B 108.3 ?
O3 C9 C10 114.7(4) ?
O3 C9 H9A 108.6 ?
C10 C9 H9A 108.6 ?
O3 C9 H9B 108.6 ?
C10 C9 H9B 108.6 ?
H9A C9 H9B 107.6 ?
O4 C10 C9 108.9(5) ?
O4 C10 H10A 109.9 ?
C9 C10 H10A 109.9 ?
O4 C10 H10B 109.9 ?
C9 C10 H10B 109.9 ?
H10A C10 H10B 108.3 ?
O4 C11 C12 109.1(5) ?
O4 C11 H11A 109.9 ?
C12 C11 H11A 109.9 ?
O4 C11 H11B 109.9 ?
C12 C11 H11B 109.9 ?
H11A C11 H11B 108.3 ?
O5 C12 C11 113.5(4) ?
O5 C12 H12A 108.9 ?
C11 C12 H12A 108.9 ?
O5 C12 H12B 108.9 ?
C11 C12 H12B 108.9 ?
H12A C12 H12B 107.7 ?
O5 C13 C14 108.8(4) ?
O5 C13 H13A 109.9 ?
C14 C13 H13A 109.9 ?
O5 C13 H13B 109.9 ?
C14 C13 H13B 109.9 ?
H13A C13 H13B 108.3 ?
O1 C14 C13 107.5(4) ?
O1 C14 H14A 110.2 ?
C13 C14 H14A 110.2 ?
O1 C14 H14B 110.2 ?
C13 C14 H14B 110.2 ?
H14A C14 H14B 108.5 ?
O6 C15 C16 124.6(7) ?
O6 C15 C20 116.4(6) ?
C16 C15 C20 118.9(7) ?
C15 C16 C17 120.7(8) ?
C15 C16 H16 119.6 ?
C17 C16 H16 119.6 ?
C18 C17 C16 120.3(9) ?
C18 C17 H17 119.9 ?
C16 C17 H17 119.9 ?
C17 C18 C19 119.9(9) ?
C17 C18 H18 120.1 ?
C19 C18 H18 120.1 ?
C20 C19 C18 118.7(7) ?
C20 C19 H19 120.6 ?
C18 C19 H19 120.6 ?
C19 C20 O7 125.0(7) ?
C19 C20 C15 121.4(6) ?
O7 C20 C15 113.6(6) ?
O7 C21 C22 106.9(4) ?
O7 C21 H21A 110.3 ?
C22 C21 H21A 110.3 ?
O7 C21 H21B 110.3 ?
C22 C21 H21B 110.3 ?
H21A C21 H21B 108.6 ?
O8 C22 C21 109.3(4) ?
O8 C22 H22A 109.8 ?
C21 C22 H22A 109.8 ?
O8 C22 H22B 109.8 ?
C21 C22 H22B 109.8 ?
H22A C22 H22B 108.3 ?
O8 C23 C24 113.0(4) ?
O8 C23 H23A 109.0 ?
C24 C23 H23A 109.0 ?
O8 C23 H23B 109.0 ?
C24 C23 H23B 109.0 ?
H23A C23 H23B 107.8 ?
O9 C24 C23 109.2(5) ?
O9 C24 H24A 109.8 ?
C23 C24 H24A 109.8 ?
O9 C24 H24B 109.8 ?
C23 C24 H24B 109.8 ?
H24A C24 H24B 108.3 ?
O9 C25 C26 107.9(5) ?
O9 C25 H25A 110.1 ?
C26 C25 H25A 110.1 ?
O9 C25 H25B 110.1 ?
C26 C25 H25B 110.1 ?
H25A C25 H25B 108.4 ?
O10 C26 C25 114.5(5) ?
O10 C26 H26A 108.6 ?
C25 C26 H26A 108.6 ?
O10 C26 H26B 108.6 ?
C25 C26 H26B 108.6 ?
H26A C26 H26B 107.6 ?
O10 C27 C28 110.0(5) ?
O10 C27 H27A 109.7 ?
C28 C27 H27A 109.7 ?
O10 C27 H27B 109.7 ?
C28 C27 H27B 109.7 ?
H27A C27 H27B 108.2 ?
O6 C28 C27 107.4(5) ?
O6 C28 H28A 110.2 ?
C27 C28 H28A 110.2 ?
O6 C28 H28B 110.2 ?
C27 C28 H28B 110.2 ?
H28A C28 H28B 108.5 ?
O11 C29 C30 125.9(5) ?
O11 C29 C34 113.9(5) ?
C30 C29 C34 120.2(5) ?
C29 C30 C31 118.8(5) ?
C29 C30 H30 120.6 ?
C31 C30 H30 120.6 ?
C32 C31 C30 121.4(7) ?
C32 C31 H31 119.3 ?
C30 C31 H31 119.3 ?
C31 C32 C33 120.5(7) ?
C31 C32 H32 119.8 ?
C33 C32 H32 119.8 ?
C34 C33 C32 118.9(6) ?
C34 C33 H33 120.5 ?
C32 C33 H33 120.5 ?
O12 C34 C33 125.1(6) ?
O12 C34 C29 114.6(5) ?
C33 C34 C29 120.3(5) ?
O12 C35 C36 106.8(4) ?
O12 C35 H35A 110.4 ?
C36 C35 H35A 110.4 ?
O12 C35 H35B 110.4 ?
C36 C35 H35B 110.4 ?
H35A C35 H35B 108.6 ?
O13 C36 C35 107.8(5) ?
O13 C36 H36A 110.1 ?
C35 C36 H36A 110.1 ?
O13 C36 H36B 110.1 ?
C35 C36 H36B 110.1 ?
H36A C36 H36B 108.5 ?
O13 C37 C38 114.7(6) ?
O13 C37 H37A 108.6 ?
C38 C37 H37A 108.6 ?
O13 C37 H37B 108.6 ?
C38 C37 H37B 108.6 ?
H37A C37 H37B 107.6 ?
O14 C38 C37 110.3(6) ?
O14 C38 H38A 109.6 ?
C37 C38 H38A 109.6 ?
O14 C38 H38B 109.6 ?
C37 C38 H38B 109.6 ?
H38A C38 H38B 108.1 ?
C40 C39 O14 113.6(6) ?
C40 C39 H39A 108.9 ?
O14 C39 H39A 108.9 ?
C40 C39 H39B 108.9 ?
O14 C39 H39B 108.9 ?
H39A C39 H39B 107.7 ?
C39 C40 O15 114.7(5) ?
C39 C40 H40A 108.6 ?
O15 C40 H40A 108.6 ?
C39 C40 H40B 108.6 ?
O15 C40 H40B 108.6 ?
H40A C40 H40B 107.6 ?
O15 C41 C42 109.0(4) ?
O15 C41 H41A 109.9 ?
C42 C41 H41A 109.9 ?
O15 C41 H41B 109.9 ?
C42 C41 H41B 109.9 ?
H41A C41 H41B 108.3 ?
O11 C42 C41 106.7(4) ?
O11 C42 H42A 110.4 ?
C41 C42 H42A 110.4 ?
O11 C42 H42B 110.4 ?
C41 C42 H42B 110.4 ?
H42A C42 H42B 108.6 ?
O16 C43 C44 126.0(7) ?
O16 C43 C48 113.9(6) ?
C44 C43 C48 120.1(6) ?
C43 C44 C45 120.9(7) ?
C43 C44 H44 119.6 ?
C45 C44 H44 119.6 ?
C46 C45 C44 118.4(9) ?
C46 C45 H45 120.8 ?
C44 C45 H45 120.8 ?
C45 C46 C47 121.6(9) ?
C45 C46 H46 119.2 ?
C47 C46 H46 119.2 ?
C48 C47 C46 119.7(7) ?
C48 C47 H47 120.2 ?
C46 C47 H47 120.2 ?
O17 C48 C47 126.4(7) ?
O17 C48 C43 114.2(6) ?
C47 C48 C43 119.4(6) ?
O17 C49 C50 106.1(5) ?
O17 C49 H49A 110.5 ?
C50 C49 H49A 110.5 ?
O17 C49 H49B 110.5 ?
C50 C49 H49B 110.5 ?
H49A C49 H49B 108.7 ?
O18 C50 C49 108.5(5) ?
O18 C50 H50A 110.0 ?
C49 C50 H50A 110.0 ?
O18 C50 H50B 110.0 ?
C49 C50 H50B 110.0 ?
H50A C50 H50B 108.4 ?
O18 C51 C52 113.4(5) ?
O18 C51 H51A 108.9 ?
C52 C51 H51A 108.9 ?
O18 C51 H51B 108.9 ?
C52 C51 H51B 108.9 ?
H51A C51 H51B 107.7 ?
O19 C52 C51 109.7(6) ?
O19 C52 H52A 109.7 ?
C51 C52 H52A 109.7 ?
O19 C52 H52B 109.7 ?
C51 C52 H52B 109.7 ?
H52A C52 H52B 108.2 ?
O19 C53 C54 108.7(5) ?
O19 C53 H53A 109.9 ?
C54 C53 H53A 109.9 ?
O19 C53 H53B 109.9 ?
C54 C53 H53B 109.9 ?
H53A C53 H53B 108.3 ?
O20 C54 C53 113.9(5) ?
O20 C54 H54A 108.8 ?
C53 C54 H54A 108.8 ?
O20 C54 H54B 108.8 ?
C53 C54 H54B 108.8 ?
H54A C54 H54B 107.7 ?
O20 C55 C56 109.9(4) ?
O20 C55 H55A 109.7 ?
C56 C55 H55A 109.7 ?
O20 C55 H55B 109.7 ?
C56 C55 H55B 109.7 ?
H55A C55 H55B 108.2 ?
O16 C56 C55 105.1(4) ?
O16 C56 H56A 110.7 ?
C55 C56 H56A 110.7 ?
O16 C56 H56B 110.7 ?
C55 C56 H56B 110.7 ?
H56A C56 H56B 108.8 ?
S3 C57 S1 125.4(3) ?
S3 C57 S2 123.3(3) ?
S1 C57 S2 111.3(3) ?
C59 C58 S4 127.3(4) ?
C59 C58 S2 115.2(3) ?
S4 C58 S2 117.6(3) ?
C58 C59 S5 127.1(3) ?
C58 C59 S1 114.7(4) ?
S5 C59 S1 118.2(3) ?
S8 C60 S7 126.2(3) ?
S8 C60 S6 122.8(3) ?
S7 C60 S6 111.0(2) ?
C62 C61 S9 126.8(3) ?
C62 C61 S7 114.5(3) ?
S9 C61 S7 118.6(3) ?
C61 C62 S10 127.1(4) ?
C61 C62 S6 115.9(3) ?
S10 C62 S6 116.9(3) ?

loop_
_geom_bond_atom_site_label_1
_geom_bond_atom_site_label_2
_geom_bond_site_symmetry_2
_geom_bond_distance
_geom_bond_publ_flag
Zn1 S4 . 2.3159(14) y
Zn1 S10 . 2.3178(14) y
Zn1 S5 . 2.3276(13) y
Zn1 S9 . 2.3414(13) y
K1 O9 . 2.783(3) y
K1 O4 . 2.790(3) y
K1 O10 . 2.829(3) y
K1 O5 . 2.837(3) y
K1 O3 . 2.876(3) y
K1 O1 . 2.911(3) y
K1 O8 . 2.917(3) y
K1 O2 . 2.959(3) y
K1 O7 . 3.034(3) y
K1 O6 . 3.117(3) y
K2 O14 . 2.762(4) y
K2 O15 . 2.794(3) y
K2 O19 . 2.795(4) y
K2 O20 . 2.811(3) y
K2 O18 . 2.884(4) y
K2 O13 . 2.927(4) y
K2 O17 . 2.967(3) y
K2 O16 . 2.994(3) y
K2 O12 . 3.011(3) y
K2 O11 . 3.069(3) y
O1 C1 . 1.379(5) ?
O1 C14 . 1.400(5) ?
O2 C6 . 1.357(5) ?
O2 C7 . 1.420(5) ?
O3 C9 . 1.406(5) ?
O3 C8 . 1.414(5) ?
O4 C10 . 1.408(5) ?
O4 C11 . 1.408(5) ?
O5 C13 . 1.415(5) ?
O5 C12 . 1.421(5) ?
O6 C15 . 1.357(6) ?
O6 C28 . 1.404(5) ?
O7 C20 . 1.372(5) ?
O7 C21 . 1.420(4) ?
O8 C22 . 1.399(5) ?
O8 C23 . 1.400(5) ?
O9 C24 . 1.405(5) ?
O9 C25 . 1.412(5) ?
O10 C27 . 1.406(5) ?
O10 C26 . 1.422(6) ?
O11 C29 . 1.364(5) ?
O11 C42 . 1.407(4) ?
O12 C34 . 1.369(5) ?
O12 C35 . 1.400(4) ?
O13 C36 . 1.402(5) ?
O13 C37 . 1.409(6) ?
O14 C38 . 1.407(6) ?
O14 C39 . 1.409(6) ?
O15 C41 . 1.401(5) ?
O15 C40 . 1.421(5) ?
O16 C43 . 1.360(5) ?
O16 C56 . 1.413(4) ?
O17 C48 . 1.351(5) ?
O17 C49 . 1.400(5) ?
O18 C51 . 1.416(5) ?
O18 C50 . 1.423(5) ?
O19 C53 . 1.404(5) ?
O19 C52 . 1.411(6) ?
O20 C55 . 1.406(5) ?
O20 C54 . 1.419(5) ?
S1 C57 . 1.697(5) y
S1 C59 . 1.738(4) y
S2 C57 . 1.727(4) y
S2 C58 . 1.749(4) y
S3 C57 . 1.645(4) y
S3 S8 1_445 3.5034(19) y
S4 C58 . 1.731(4) y
S5 C59 . 1.716(5) y
S6 C60 . 1.741(4) y
S6 C62 . 1.747(4) y
S7 C60 . 1.696(4) y
S7 C61 . 1.735(4) y
S8 C60 . 1.645(4) y
S9 C61 . 1.732(4) y
S10 C62 . 1.725(4) y
C1 C2 . 1.366(6) ?
C1 C6 . 1.390(6) ?
C2 C3 . 1.383(8) ?
C2 H2 . 0.9300 ?
C3 C4 . 1.341(8) ?
C3 H3 . 0.9300 ?
C4 C5 . 1.381(8) ?
C4 H4 . 0.9300 ?
C5 C6 . 1.380(6) ?
C5 H5 . 0.9300 ?
C7 C8 . 1.461(5) ?
C7 H7A . 0.9700 ?
C7 H7B . 0.9700 ?
C8 H8A . 0.9700 ?
C8 H8B . 0.9700 ?
C9 C10 . 1.478(5) ?
C9 H9A . 0.9700 ?
C9 H9B . 0.9700 ?
C10 H10A . 0.9700 ?
C10 H10B . 0.9700 ?
C11 C12 . 1.478(6) ?
C11 H11A . 0.9700 ?
C11 H11B . 0.9700 ?
C12 H12A . 0.9700 ?
C12 H12B . 0.9700 ?
C13 C14 . 1.477(5) ?
C13 H13A . 0.9700 ?
C13 H13B . 0.9700 ?
C14 H14A . 0.9700 ?
C14 H14B . 0.9700 ?
C15 C16 . 1.359(6) ?
C15 C20 . 1.383(6) ?
C16 C17 . 1.374(8) ?
C16 H16 . 0.9300 ?
C17 C18 . 1.359(8) ?
C17 H17 . 0.9300 ?
C18 C19 . 1.398(7) ?
C18 H18 . 0.9300 ?
C19 C20 . 1.361(6) ?
C19 H19 . 0.9300 ?
C21 C22 . 1.474(5) ?
C21 H21A . 0.9700 ?
C21 H21B . 0.9700 ?
C22 H22A . 0.9700 ?
C22 H22B . 0.9700 ?
C23 C24 . 1.496(5) ?
C23 H23A . 0.9700 ?
C23 H23B . 0.9700 ?
C24 H24A . 0.9700 ?
C24 H24B . 0.9700 ?
C25 C26 . 1.472(6) ?
C25 H25A . 0.9700 ?
C25 H25B . 0.9700 ?
C26 H26A . 0.9700 ?
C26 H26B . 0.9700 ?
C27 C28 . 1.478(6) ?
C27 H27A . 0.9700 ?
C27 H27B . 0.9700 ?
C28 H28A . 0.9700 ?
C28 H28B . 0.9700 ?
C29 C30 . 1.365(6) ?
C29 C34 . 1.384(6) ?
C30 C31 . 1.381(6) ?
C30 H30 . 0.9300 ?
C31 C32 . 1.346(6) ?
C31 H31 . 0.9300 ?
C32 C33 . 1.377(6) ?
C32 H32 . 0.9300 ?
C33 C34 . 1.376(6) ?
C33 H33 . 0.9300 ?
C35 C36 . 1.482(6) ?
C35 H35A . 0.9700 ?
C35 H35B . 0.9700 ?
C36 H36A . 0.9700 ?
C36 H36B . 0.9700 ?
C37 C38 . 1.446(6) ?
C37 H37A . 0.9700 ?
C37 H37B . 0.9700 ?
C38 H38A . 0.9700 ?
C38 H38B . 0.9700 ?
C39 C40 . 1.388(6) ?
C39 H39A . 0.9700 ?
C39 H39B . 0.9700 ?
C40 H40A . 0.9700 ?
C40 H40B . 0.9700 ?
C41 C42 . 1.480(5) ?
C41 H41A . 0.9700 ?
C41 H41B . 0.9700 ?
C42 H42A . 0.9700 ?
C42 H42B . 0.9700 ?
C43 C44 . 1.364(6) ?
C43 C48 . 1.385(6) ?
C44 C45 . 1.389(7) ?
C44 H44 . 0.9300 ?
C45 C46 . 1.359(8) ?
C45 H45 . 0.9300 ?
C46 C47 . 1.380(7) ?
C46 H46 . 0.9300 ?
C47 C48 . 1.372(6) ?
C47 H47 . 0.9300 ?
C49 C50 . 1.491(6) ?
C49 H49A . 0.9700 ?
C49 H49B . 0.9700 ?
C50 H50A . 0.9700 ?
C50 H50B . 0.9700 ?
C51 C52 . 1.505(6) ?
C51 H51A . 0.9700 ?
C51 H51B . 0.9700 ?
C52 H52A . 0.9700 ?
C52 H52B . 0.9700 ?
C53 C54 . 1.484(6) ?
C53 H53A . 0.9700 ?
C53 H53B . 0.9700 ?
C54 H54A . 0.9700 ?
C54 H54B . 0.9700 ?
C55 C56 . 1.490(5) ?
C55 H55A . 0.9700 ?
C55 H55B . 0.9700 ?
C56 H56A . 0.9700 ?
C56 H56B . 0.9700 ?
C58 C59 . 1.357(5) ?
C61 C62 . 1.350(5) ?

loop_
_geom_hbond_atom_site_label_D
_geom_hbond_atom_site_label_H
_geom_hbond_atom_site_label_A
_geom_hbond_site_symmetry_A
_geom_hbond_distance_DH
_geom_hbond_distance_HA
_geom_hbond_distance_DA
_geom_hbond_angle_DHA
C30 H30 S2 . 0.93 2.93 3.685(5) 140
C21 H21B S1 . 0.97 2.93 3.706(5) 138
C13 H13B S5 . 0.97 2.99 3.852(5) 149
C33 H33 S3 2_666 0.93 2.90 3.756(6) 154
C3 H3 S2 2_665 0.93 2.93 3.849(9) 171
C35 H35A S8 2_776 0.97 2.95 3.665(5) 131
C49 H49B S10 1_455 0.97 2.92 3.791(6) 150
C24 H24A S9 1_545 0.97 2.96 3.906(5) 165
C7 H7A S9 2_765 0.97 2.97 3.538(5) 119
